data_7160466
loop_
_publ_author_name
'Wu, Sheng-Feng'
'Wang, Zhi-Yuan'
'Sun, Xing-Wen'

_publ_section_title
;
 Organocatalytic cyclization-rearrangement cascade reaction: asymmetric
 construction of &#x3b3;-lactams.
;
_journal_issue 17
_journal_name_full 'Organic &amp; biomolecular chemistry'
_journal_page_first 4197
_journal_page_last 4205
_journal_paper_doi 10.1039/d5ob00010f
_journal_volume 23
_journal_year 2025
_chemical_absolute_configuration ad
_chemical_formula_sum 'C34 H37 Cl N2 O8 S'
_chemical_formula_weight 669.16
_space_group_crystal_system tetragonal
_space_group_IT_number 92
_space_group_name_Hall 'P 4abw 2nw'
_space_group_name_H-M_alt 'P 41 21 2'
_atom_sites_solution_hydrogens mixed
_audit_creation_method SHELXL-2018/3
_audit_update_record
;
2024-06-19 deposited with the CCDC.	2025-03-17 downloaded from the CCDC.
;
_cell_angle_alpha 90
_cell_angle_beta 90
_cell_angle_gamma 90
_cell_formula_units_Z 8
_cell_length_a 19.2905(2)
_cell_length_b 19.2905(2)
_cell_length_c 21.2551(5)
_cell_measurement_reflns_used 8206
_cell_measurement_temperature 301(2)
_cell_measurement_theta_max 42.4881
_cell_measurement_theta_min 3.0937
_cell_volume 7909.5(2)
_computing_structure_refinement 'SHELXL-2018/3 (Sheldrick, 2018)'
_computing_structure_solution 'SHELXT 2018/2 (Sheldrick, 2018)'
_diffrn_ambient_temperature 301(2)
_diffrn_measured_fraction_theta_full 0.999
_diffrn_measured_fraction_theta_max 0.999
_diffrn_measurement_device_type 'd8 venture'
_diffrn_radiation_type CuK\a
_diffrn_radiation_wavelength 1.54178
_diffrn_reflns_av_R_equivalents 0.2242
_diffrn_reflns_av_unetI/netI 0.0521
_diffrn_reflns_Laue_measured_fraction_full 0.999
_diffrn_reflns_Laue_measured_fraction_max 0.999
_diffrn_reflns_limit_h_max 22
_diffrn_reflns_limit_h_min -21
_diffrn_reflns_limit_k_max 20
_diffrn_reflns_limit_k_min -22
_diffrn_reflns_limit_l_max 25
_diffrn_reflns_limit_l_min -25
_diffrn_reflns_number 112269
_diffrn_reflns_point_group_measured_fraction_full 0.999
_diffrn_reflns_point_group_measured_fraction_max 0.999
_diffrn_reflns_theta_full 65.165
_diffrn_reflns_theta_max 65.165
_diffrn_reflns_theta_min 3.094
_exptl_absorpt_coefficient_mu 1.726
_exptl_crystal_colour 'clear light colourless'
_exptl_crystal_density_diffrn 1.124
_exptl_crystal_description block
_exptl_crystal_F_000 2816
_exptl_crystal_size_max 0.180
_exptl_crystal_size_mid 0.150
_exptl_crystal_size_min 0.100
_refine_diff_density_max 0.149
_refine_diff_density_min -0.211
_refine_diff_density_rms 0.038
_refine_ls_abs_structure_details
;
 Flack x determined using 1183 quotients [(I+)-(I-)]/[(I+)+(I-)]
 (Parsons, Flack and Wagner, Acta Cryst. B69 (2013) 249-259).
;
_refine_ls_abs_structure_Flack 0.057(13)
_refine_ls_extinction_method none
_refine_ls_goodness_of_fit_ref 0.965
_refine_ls_hydrogen_treatment mixed
_refine_ls_matrix_type full
_refine_ls_number_parameters 425
_refine_ls_number_reflns 6760
_refine_ls_number_restraints 0
_refine_ls_restrained_S_all 0.965
_refine_ls_R_factor_all 0.1003
_refine_ls_R_factor_gt 0.0557
_refine_ls_shift/su_max 0.001
_refine_ls_shift/su_mean 0.000
_refine_ls_structure_factor_coef Fsqd
_refine_ls_weighting_details 'w=1/[\s^2^(Fo^2^)+(0.0847P)^2^] where P=(Fo^2^+2Fc^2^)/3'
_refine_ls_weighting_scheme calc
_refine_ls_wR_factor_gt 0.1321
_refine_ls_wR_factor_ref 0.1590
_reflns_Friedel_coverage 0.759
_reflns_Friedel_fraction_full 1.000
_reflns_Friedel_fraction_max 1.000
_reflns_number_gt 3891
_reflns_number_total 6760
_reflns_threshold_expression 'I > 2\s(I)'
_cod_data_source_file d5ob00010f2.cif
_cod_data_source_block cu_20240201wsf_2_6_cl_0m_sq
_cod_depositor_comments 'Adding full bibliography for 7160466.cif.'
_cod_database_code 7160466
_shelx_shelxl_version_number 2018/3
_shelx_space_group_comment
;
The symmetry employed for this shelxl refinement is uniquely defined
by the following loop, which should always be used as a source of
symmetry information in preference to the above space-group names.
They are only intended as comments.
;

loop_
_space_group_symop_operation_xyz
'x, y, z'
'-y+1/2, x+1/2, z+1/4'
'y+1/2, -x+1/2, z+3/4'
'x+1/2, -y+1/2, -z+3/4'
'-x+1/2, y+1/2, -z+1/4'
'-x, -y, z+1/2'
'y, x, -z'
'-y, -x, -z+1/2'

loop_
_atom_site_label
_atom_site_type_symbol
_atom_site_fract_x
_atom_site_fract_y
_atom_site_fract_z
_atom_site_U_iso_or_equiv
_atom_site_adp_type
_atom_site_occupancy
_atom_site_site_symmetry_order
_atom_site_calc_flag
_atom_site_refinement_flags_posn
_atom_site_refinement_flags_adp
_atom_site_refinement_flags_occupancy
_atom_site_disorder_assembly
_atom_site_disorder_group
Cl1 Cl 0.48711(14) 0.36828(11) 0.57860(13) 0.1509(10) Uani 1 1 d . . . . .
S1 S 0.56463(8) -0.09563(8) 0.65519(8) 0.0844(4) Uani 1 1 d . . . . .
O2 O 0.3045(2) 0.1973(2) 0.8014(2) 0.0898(12) Uani 1 1 d . . . . .
O3 O 0.5684(2) 0.0552(2) 0.6910(2) 0.1029(14) Uani 1 1 d . . . . .
O4 O 0.3822(2) 0.2825(2) 0.7796(2) 0.1009(14) Uani 1 1 d . . . . .
O5 O 0.2974(2) -0.0099(2) 0.5824(2) 0.0938(13) Uani 1 1 d . . . . .
O6 O 0.3012(2) 0.0718(3) 0.6568(2) 0.1027(14) Uani 1 1 d . . . . .
O7 O 0.4009(3) -0.0701(3) 0.7218(2) 0.1102(14) Uani 1 1 d . . . . .
O8 O 0.5737(2) -0.1004(3) 0.7218(2) 0.1117(15) Uani 1 1 d . . . . .
O9 O 0.5363(2) -0.1525(2) 0.6205(3) 0.1091(16) Uani 1 1 d . . . . .
N1A N 0.5079(2) -0.0309(2) 0.6403(2) 0.0726(12) Uani 1 1 d . . . . .
C1 C 0.8459(5) -0.0313(5) 0.5456(6) 0.175(5) Uani 1 1 d . . . . .
H3 H 0.867241 -0.074818 0.535288 0.262 Uiso 1 1 calc R U . . .
H4 H 0.872960 -0.008178 0.577182 0.262 Uiso 1 1 calc R U . . .
H1 H 0.843420 -0.002883 0.508640 0.262 Uiso 1 1 calc R U . . .
C2 C 0.7720(4) -0.0444(4) 0.5710(5) 0.114(3) Uani 1 1 d . . . . .
C3 C 0.7602(4) -0.0342(4) 0.6343(4) 0.107(2) Uani 1 1 d . . . . .
H5 H 0.796179 -0.018891 0.659931 0.128 Uiso 1 1 calc R U . . .
C4 C 0.6958(3) -0.0465(3) 0.6601(3) 0.0908(18) Uani 1 1 d . . . . .
H6 H 0.688251 -0.039315 0.702768 0.109 Uiso 1 1 calc R U . . .
C5 C 0.6433(3) -0.0693(3) 0.6225(3) 0.0739(15) Uani 1 1 d . . . . .
C6 C 0.5156(3) 0.0345(3) 0.6664(3) 0.0831(17) Uani 1 1 d . . . . .
C7 C 0.4473(3) 0.0723(3) 0.6594(3) 0.0697(13) Uani 1 1 d . . . . .
H10 H 0.423122 0.070725 0.699925 0.084 Uiso 1 1 calc R U . . .
C8 C 0.4561(3) 0.1468(3) 0.6408(3) 0.0747(15) Uani 1 1 d . . . . .
C9 C 0.4196(3) 0.2011(3) 0.6705(3) 0.0757(15) Uani 1 1 d . . . . .
C10 C 0.3564(3) 0.2278(4) 0.7681(3) 0.0856(17) Uani 1 1 d . . . . .
C11 C 0.2821(3) 0.2277(3) 0.8628(3) 0.0913(19) Uani 1 1 d . . . . .
C12 C 0.2238(4) 0.1794(4) 0.8809(4) 0.120(3) Uani 1 1 d . . . . .
H11 H 0.241644 0.133268 0.886042 0.180 Uiso 1 1 calc R U . . .
H12 H 0.189162 0.179511 0.848496 0.180 Uiso 1 1 calc R U . . .
H2 H 0.203542 0.194680 0.919770 0.180 Uiso 1 1 calc R U . . .
C13 C 0.6547(4) -0.0784(3) 0.5596(3) 0.0922(18) Uani 1 1 d . . . . .
H8 H 0.618705 -0.093820 0.534084 0.111 Uiso 1 1 calc R U . . .
C14 C 0.7174(5) -0.0654(4) 0.5341(4) 0.116(2) Uani 1 1 d . . . . .
H7 H 0.723713 -0.070785 0.490949 0.139 Uiso 1 1 calc R U . . .
C15 C 0.4378(3) -0.0464(3) 0.6183(2) 0.0705(14) Uani 1 1 d . . . . .
H9 H 0.438708 -0.070040 0.577541 0.085 Uiso 1 1 calc R U . . .
C16 C 0.4068(3) 0.0283(3) 0.6123(3) 0.0701(14) Uani 1 1 d . . . . .
H31 H 0.417378 0.045457 0.570024 0.084 Uiso 1 1 calc R U . . .
C17 C 0.2529(4) 0.2996(4) 0.8522(4) 0.121(3) Uani 1 1 d . . . . .
H15 H 0.226239 0.313312 0.888232 0.182 Uiso 1 1 calc R U . . .
H14 H 0.223624 0.299253 0.815627 0.182 Uiso 1 1 calc R U . . .
H13 H 0.290210 0.331743 0.845932 0.182 Uiso 1 1 calc R U . . .
C18 C 0.3414(4) 0.2261(5) 0.9077(3) 0.130(3) Uani 1 1 d . . . . .
H17 H 0.379199 0.252703 0.890864 0.195 Uiso 1 1 calc R U . . .
H16 H 0.356053 0.179092 0.914002 0.195 Uiso 1 1 calc R U . . .
H18 H 0.327215 0.245686 0.947197 0.195 Uiso 1 1 calc R U . . .
C19 C 0.4296(3) 0.2689(3) 0.6498(3) 0.0875(17) Uani 1 1 d . . . . .
H21 H 0.405752 0.304893 0.669171 0.105 Uiso 1 1 calc R U . . .
C20 C 0.4737(4) 0.2830(3) 0.6017(4) 0.099(2) Uani 1 1 d . . . . .
C21 C 0.5095(3) 0.2310(4) 0.5719(3) 0.096(2) Uani 1 1 d . . . . .
H20 H 0.539245 0.240978 0.538740 0.115 Uiso 1 1 calc R U . . .
C22 C 0.5004(3) 0.1639(3) 0.5920(3) 0.0836(16) Uani 1 1 d . . . . .
H19 H 0.525011 0.128753 0.572106 0.100 Uiso 1 1 calc R U . . .
C23 C 0.3293(3) 0.0327(3) 0.6216(3) 0.0785(16) Uani 1 1 d . . . . .
C24 C 0.2208(4) -0.0110(5) 0.5736(5) 0.119(3) Uani 1 1 d . . . . .
C25 C 0.2121(4) -0.0716(5) 0.5293(5) 0.161(4) Uani 1 1 d . . . . .
H24 H 0.163596 -0.079689 0.522069 0.241 Uiso 1 1 calc R U . . .
H22 H 0.232548 -0.112270 0.547551 0.241 Uiso 1 1 calc R U . . .
H23 H 0.234478 -0.061473 0.490007 0.241 Uiso 1 1 calc R U . . .
C26 C 0.1859(5) -0.0280(6) 0.6346(5) 0.167(4) Uani 1 1 d . . . . .
H26 H 0.179692 0.013645 0.658636 0.251 Uiso 1 1 calc R U . . .
H25 H 0.214119 -0.059965 0.657961 0.251 Uiso 1 1 calc R U . . .
H27 H 0.141556 -0.048692 0.626370 0.251 Uiso 1 1 calc R U . . .
C27 C 0.1999(5) 0.0574(6) 0.5452(6) 0.176(4) Uani 1 1 d . . . . .
H28 H 0.212157 0.094261 0.573451 0.265 Uiso 1 1 calc R U . . .
H30 H 0.150718 0.057796 0.538303 0.265 Uiso 1 1 calc R U . . .
H29 H 0.223464 0.063736 0.505871 0.265 Uiso 1 1 calc R U . . .
C28 C 0.3991(3) -0.0892(3) 0.6676(3) 0.0887(17) Uani 1 1 d . . . . .
C29 C 0.3586(4) -0.1521(4) 0.6461(4) 0.117(3) Uani 1 1 d . . . . .
C30 C 0.3106(7) -0.1758(8) 0.6886(6) 0.241(8) Uani 1 1 d . . . . .
H30A H 0.302993 -0.154293 0.727118 0.290 Uiso 1 1 calc R U . . .
N1 N 0.3716(2) 0.1852(3) 0.7189(3) 0.0797(13) Uani 1 1 d . . . . .
H37 H 0.350(4) 0.141(4) 0.716(3) 0.120 Uiso 1 1 d . U . . .
C31 C 0.2726(12) -0.2367(12) 0.6689(9) 0.357(18) Uani 1 1 d . . . . .
H34 H 0.239588 -0.256142 0.695462 0.429 Uiso 1 1 calc R U . . .
C32 C 0.2848(10) -0.2650(9) 0.6133(9) 0.262(12) Uani 1 1 d . . . . .
H32A H 0.259276 -0.303940 0.602021 0.315 Uiso 1 1 calc R U . . .
C33 C 0.3303(8) -0.2415(6) 0.5732(7) 0.222(8) Uani 1 1 d . . . . .
H33 H 0.337026 -0.263535 0.534744 0.266 Uiso 1 1 calc R U . . .
C34 C 0.3681(6) -0.1840(4) 0.5887(5) 0.155(4) Uani 1 1 d . . . . .
H32 H 0.400300 -0.166342 0.560352 0.186 Uiso 1 1 calc R U . . .

loop_
_atom_site_aniso_label
_atom_site_aniso_U_11
_atom_site_aniso_U_22
_atom_site_aniso_U_33
_atom_site_aniso_U_23
_atom_site_aniso_U_13
_atom_site_aniso_U_12
Cl1 0.176(2) 0.0959(13) 0.181(2) 0.0271(14) 0.0585(18) -0.0038(13)
S1 0.0851(10) 0.0806(10) 0.0876(10) 0.0049(8) -0.0018(8) 0.0117(8)
O2 0.088(3) 0.090(3) 0.092(3) -0.010(2) 0.021(2) 0.006(2)
O3 0.073(3) 0.112(3) 0.124(4) -0.046(3) -0.025(3) 0.009(2)
O4 0.100(3) 0.088(3) 0.115(4) -0.018(3) 0.025(3) -0.008(2)
O5 0.071(2) 0.103(3) 0.107(3) -0.023(3) -0.002(2) -0.007(2)
O6 0.075(3) 0.112(3) 0.121(4) -0.032(3) 0.007(3) 0.003(2)
O7 0.120(4) 0.134(4) 0.077(3) 0.006(3) 0.010(3) 0.000(3)
O8 0.110(3) 0.152(4) 0.073(3) 0.026(3) 0.000(2) 0.023(3)
O9 0.101(3) 0.068(3) 0.158(5) -0.015(3) -0.014(3) 0.003(2)
N1A 0.075(3) 0.064(3) 0.079(3) -0.014(2) -0.006(2) 0.009(2)
C1 0.119(7) 0.150(8) 0.256(13) 0.051(8) 0.084(8) 0.037(6)
C2 0.109(6) 0.088(5) 0.146(8) 0.026(5) 0.045(6) 0.036(4)
C3 0.081(5) 0.098(5) 0.142(8) -0.004(5) 0.004(5) 0.001(4)
C4 0.089(4) 0.102(5) 0.082(4) -0.011(4) -0.008(4) 0.011(3)
C5 0.079(4) 0.070(3) 0.073(4) -0.001(3) -0.001(3) 0.018(3)
C6 0.079(4) 0.093(4) 0.078(4) -0.019(3) -0.003(3) 0.014(3)
C7 0.069(3) 0.073(3) 0.067(3) -0.008(3) 0.006(3) 0.000(3)
C8 0.067(3) 0.079(4) 0.078(4) -0.010(3) 0.001(3) -0.006(3)
C9 0.068(3) 0.074(4) 0.085(4) -0.013(3) 0.008(3) 0.001(3)
C10 0.072(4) 0.084(4) 0.101(5) 0.007(4) 0.016(4) 0.010(3)
C11 0.090(4) 0.092(4) 0.091(4) -0.011(4) 0.010(4) 0.024(3)
C12 0.107(5) 0.118(6) 0.133(7) 0.001(5) 0.041(5) -0.001(4)
C13 0.096(5) 0.102(5) 0.078(4) 0.004(4) 0.000(4) 0.019(4)
C14 0.131(7) 0.124(6) 0.092(5) 0.012(5) 0.022(5) 0.039(5)
C15 0.082(4) 0.069(3) 0.061(3) -0.005(2) -0.003(3) 0.001(3)
C16 0.071(3) 0.073(3) 0.066(3) -0.005(3) -0.004(3) -0.004(3)
C17 0.127(6) 0.112(5) 0.124(6) -0.008(5) 0.035(5) 0.043(5)
C18 0.122(6) 0.180(8) 0.088(5) 0.002(5) 0.002(5) 0.036(6)
C19 0.091(4) 0.074(4) 0.098(4) -0.007(3) 0.012(4) 0.006(3)
C20 0.097(5) 0.083(4) 0.117(6) 0.006(4) 0.020(4) -0.009(4)
C21 0.086(4) 0.106(5) 0.094(5) -0.006(4) 0.020(4) -0.012(4)
C22 0.077(4) 0.086(4) 0.088(4) -0.016(4) 0.013(3) -0.005(3)
C23 0.078(4) 0.078(4) 0.079(4) 0.001(3) -0.007(3) -0.011(3)
C24 0.073(4) 0.127(6) 0.156(8) -0.032(6) -0.023(5) -0.011(4)
C25 0.105(6) 0.170(9) 0.209(10) -0.061(8) -0.044(7) -0.023(6)
C26 0.086(5) 0.215(11) 0.201(11) -0.019(9) 0.022(6) -0.044(6)
C27 0.126(7) 0.186(10) 0.217(12) 0.016(9) -0.072(8) -0.004(7)
C28 0.088(4) 0.087(4) 0.091(5) 0.015(4) -0.003(3) 0.001(3)
C29 0.116(6) 0.112(6) 0.123(6) 0.050(5) -0.045(5) -0.035(5)
C30 0.229(13) 0.311(18) 0.185(11) 0.124(12) -0.043(10) -0.176(13)
N1 0.078(3) 0.071(3) 0.090(3) -0.010(3) 0.014(3) 0.005(2)
C31 0.42(3) 0.39(3) 0.26(2) 0.19(2) -0.16(2) -0.32(2)
C32 0.291(19) 0.225(16) 0.27(2) 0.143(16) -0.187(19) -0.158(15)
C33 0.310(18) 0.132(8) 0.224(14) 0.064(9) -0.155(14) -0.101(10)
C34 0.216(11) 0.097(6) 0.151(8) 0.006(6) -0.080(8) -0.057(6)

loop_
_atom_type_symbol
_atom_type_description
_atom_type_scat_dispersion_real
_atom_type_scat_dispersion_imag
_atom_type_scat_source
C C 0.0181 0.0091 'International Tables Vol C Tables 4.2.6.8 and 6.1.1.4'
H H 0.0000 0.0000 'International Tables Vol C Tables 4.2.6.8 and 6.1.1.4'
N N 0.0311 0.0180 'International Tables Vol C Tables 4.2.6.8 and 6.1.1.4'
O O 0.0492 0.0322 'International Tables Vol C Tables 4.2.6.8 and 6.1.1.4'
S S 0.3331 0.5567 'International Tables Vol C Tables 4.2.6.8 and 6.1.1.4'
Cl Cl 0.3639 0.7018 'International Tables Vol C Tables 4.2.6.8 and 6.1.1.4'

loop_
_geom_angle_atom_site_label_1
_geom_angle_atom_site_label_2
_geom_angle_atom_site_label_3
_geom_angle
_geom_angle_site_symmetry_1
_geom_angle_site_symmetry_3
_geom_angle_publ_flag
O8 S1 O9 120.5(3) . . ?
O8 S1 N1A 108.2(3) . . ?
O9 S1 N1A 102.9(2) . . ?
O8 S1 C5 107.9(3) . . ?
O9 S1 C5 110.5(3) . . ?
N1A S1 C5 105.9(3) . . ?
C10 O2 C11 119.8(5) . . ?
C23 O5 C24 123.3(5) . . ?
C6 N1A C15 114.5(4) . . ?
C6 N1A S1 121.9(4) . . ?
C15 N1A S1 120.5(3) . . ?
C2 C1 H3 109.5 . . ?
C2 C1 H4 109.5 . . ?
H3 C1 H4 109.5 . . ?
C2 C1 H1 109.5 . . ?
H3 C1 H1 109.5 . . ?
H4 C1 H1 109.5 . . ?
C14 C2 C3 118.2(7) . . ?
C14 C2 C1 123.7(10) . . ?
C3 C2 C1 118.1(10) . . ?
C2 C3 C4 120.8(8) . . ?
C2 C3 H5 119.6 . . ?
C4 C3 H5 119.6 . . ?
C5 C4 C3 119.6(7) . . ?
C5 C4 H6 120.2 . . ?
C3 C4 H6 120.2 . . ?
C4 C5 C13 119.6(6) . . ?
C4 C5 S1 120.5(5) . . ?
C13 C5 S1 119.5(5) . . ?
O3 C6 N1A 124.3(5) . . ?
O3 C6 C7 127.9(5) . . ?
N1A C6 C7 107.8(5) . . ?
C8 C7 C6 112.9(5) . . ?
C8 C7 C16 114.7(5) . . ?
C6 C7 C16 104.0(4) . . ?
C8 C7 H10 108.3 . . ?
C6 C7 H10 108.3 . . ?
C16 C7 H10 108.3 . . ?
C22 C8 C9 117.7(5) . . ?
C22 C8 C7 119.8(5) . . ?
C9 C8 C7 122.5(5) . . ?
C19 C9 C8 119.1(5) . . ?
C19 C9 N1 121.5(5) . . ?
C8 C9 N1 119.3(5) . . ?
O4 C10 O2 125.8(6) . . ?
O4 C10 N1 127.0(6) . . ?
O2 C10 N1 107.2(6) . . ?
C18 C11 O2 109.3(5) . . ?
C18 C11 C12 113.3(7) . . ?
O2 C11 C12 101.3(5) . . ?
C18 C11 C17 113.5(7) . . ?
O2 C11 C17 109.7(5) . . ?
C12 C11 C17 109.0(6) . . ?
C11 C12 H11 109.5 . . ?
C11 C12 H12 109.5 . . ?
H11 C12 H12 109.5 . . ?
C11 C12 H2 109.5 . . ?
H11 C12 H2 109.5 . . ?
H12 C12 H2 109.5 . . ?
C14 C13 C5 121.0(7) . . ?
C14 C13 H8 119.5 . . ?
C5 C13 H8 119.5 . . ?
C13 C14 C2 120.8(8) . . ?
C13 C14 H7 119.6 . . ?
C2 C14 H7 119.6 . . ?
N1A C15 C28 110.1(4) . . ?
N1A C15 C16 101.0(4) . . ?
C28 C15 C16 111.5(5) . . ?
N1A C15 H9 111.3 . . ?
C28 C15 H9 111.3 . . ?
C16 C15 H9 111.3 . . ?
C23 C16 C7 112.9(5) . . ?
C23 C16 C15 114.9(5) . . ?
C7 C16 C15 105.2(4) . . ?
C23 C16 H31 107.8 . . ?
C7 C16 H31 107.8 . . ?
C15 C16 H31 107.8 . . ?
C11 C17 H15 109.5 . . ?
C11 C17 H14 109.5 . . ?
H15 C17 H14 109.5 . . ?
C11 C17 H13 109.5 . . ?
H15 C17 H13 109.5 . . ?
H14 C17 H13 109.5 . . ?
C11 C18 H17 109.5 . . ?
C11 C18 H16 109.5 . . ?
H17 C18 H16 109.5 . . ?
C11 C18 H18 109.5 . . ?
H17 C18 H18 109.5 . . ?
H16 C18 H18 109.5 . . ?
C20 C19 C9 120.9(6) . . ?
C20 C19 H21 119.6 . . ?
C9 C19 H21 119.6 . . ?
C19 C20 C21 121.0(6) . . ?
C19 C20 Cl1 119.8(5) . . ?
C21 C20 Cl1 119.2(6) . . ?
C20 C21 C22 118.8(6) . . ?
C20 C21 H20 120.6 . . ?
C22 C21 H20 120.6 . . ?
C21 C22 C8 122.5(6) . . ?
C21 C22 H19 118.8 . . ?
C8 C22 H19 118.8 . . ?
O6 C23 O5 125.3(6) . . ?
O6 C23 C16 124.6(5) . . ?
O5 C23 C16 110.0(5) . . ?
O5 C24 C26 109.9(7) . . ?
O5 C24 C27 107.7(7) . . ?
C26 C24 C27 114.7(9) . . ?
O5 C24 C25 101.6(6) . . ?
C26 C24 C25 108.7(8) . . ?
C27 C24 C25 113.5(9) . . ?
C24 C25 H24 109.5 . . ?
C24 C25 H22 109.5 . . ?
H24 C25 H22 109.5 . . ?
C24 C25 H23 109.5 . . ?
H24 C25 H23 109.5 . . ?
H22 C25 H23 109.5 . . ?
C24 C26 H26 109.5 . . ?
C24 C26 H25 109.5 . . ?
H26 C26 H25 109.5 . . ?
C24 C26 H27 109.5 . . ?
H26 C26 H27 109.5 . . ?
H25 C26 H27 109.5 . . ?
C24 C27 H28 109.5 . . ?
C24 C27 H30 109.5 . . ?
H28 C27 H30 109.5 . . ?
C24 C27 H29 109.5 . . ?
H28 C27 H29 109.5 . . ?
H30 C27 H29 109.5 . . ?
O7 C28 C29 123.0(6) . . ?
O7 C28 C15 118.3(6) . . ?
C29 C28 C15 118.7(6) . . ?
C30 C29 C34 121.5(10) . . ?
C30 C29 C28 114.7(10) . . ?
C34 C29 C28 123.7(7) . . ?
C29 C30 C31 115.0(16) . . ?
C29 C30 H30A 122.5 . . ?
C31 C30 H30A 122.5 . . ?
C10 N1 C9 124.5(5) . . ?
C10 N1 H37 120(4) . . ?
C9 N1 H37 116(4) . . ?
C32 C31 C30 120.2(18) . . ?
C32 C31 H34 119.9 . . ?
C30 C31 H34 119.9 . . ?
C33 C32 C31 124.1(17) . . ?
C33 C32 H32A 118.0 . . ?
C31 C32 H32A 118.0 . . ?
C32 C33 C34 118.9(17) . . ?
C32 C33 H33 120.6 . . ?
C34 C33 H33 120.6 . . ?
C33 C34 C29 120.3(13) . . ?
C33 C34 H32 119.8 . . ?
C29 C34 H32 119.8 . . ?

loop_
_geom_bond_atom_site_label_1
_geom_bond_atom_site_label_2
_geom_bond_distance
_geom_bond_site_symmetry_2
_geom_bond_publ_flag
Cl1 C20 1.736(7) . ?
S1 O8 1.430(4) . ?
S1 O9 1.431(5) . ?
S1 N1A 1.691(4) . ?
S1 C5 1.744(6) . ?
O2 C10 1.360(7) . ?
O2 C11 1.493(7) . ?
O3 C6 1.213(7) . ?
O4 C10 1.192(7) . ?
O5 C23 1.323(7) . ?
O5 C24 1.490(8) . ?
O6 C23 1.193(7) . ?
O7 C28 1.212(8) . ?
N1A C6 1.385(7) . ?
N1A C15 1.461(7) . ?
C1 C2 1.544(11) . ?
C1 H3 0.9600 . ?
C1 H4 0.9600 . ?
C1 H1 0.9600 . ?
C2 C14 1.377(12) . ?
C2 C3 1.378(11) . ?
C3 C4 1.379(10) . ?
C3 H5 0.9300 . ?
C4 C5 1.363(8) . ?
C4 H6 0.9300 . ?
C5 C13 1.366(8) . ?
C6 C7 1.512(8) . ?
C7 C8 1.500(8) . ?
C7 C16 1.528(7) . ?
C7 H10 0.9800 . ?
C8 C22 1.384(8) . ?
C8 C9 1.411(8) . ?
C9 C19 1.393(8) . ?
C9 N1 1.418(7) . ?
C10 N1 1.364(8) . ?
C11 C18 1.491(9) . ?
C11 C12 1.510(10) . ?
C11 C17 1.514(9) . ?
C12 H11 0.9600 . ?
C12 H12 0.9600 . ?
C12 H2 0.9600 . ?
C13 C14 1.350(10) . ?
C13 H8 0.9300 . ?
C14 H7 0.9300 . ?
C15 C28 1.528(8) . ?
C15 C16 1.565(8) . ?
C15 H9 0.9800 . ?
C16 C23 1.510(8) . ?
C16 H31 0.9800 . ?
C17 H15 0.9600 . ?
C17 H14 0.9600 . ?
C17 H13 0.9600 . ?
C18 H17 0.9600 . ?
C18 H16 0.9600 . ?
C18 H18 0.9600 . ?
C19 C20 1.358(9) . ?
C19 H21 0.9300 . ?
C20 C21 1.371(9) . ?
C21 C22 1.373(9) . ?
C21 H20 0.9300 . ?
C22 H19 0.9300 . ?
C24 C26 1.498(12) . ?
C24 C27 1.506(12) . ?
C24 C25 1.511(11) . ?
C25 H24 0.9600 . ?
C25 H22 0.9600 . ?
C25 H23 0.9600 . ?
C26 H26 0.9600 . ?
C26 H25 0.9600 . ?
C26 H27 0.9600 . ?
C27 H28 0.9600 . ?
C27 H30 0.9600 . ?
C27 H29 0.9600 . ?
C28 C29 1.513(10) . ?
C29 C30 1.371(13) . ?
C29 C34 1.380(12) . ?
C30 C31 1.45(2) . ?
C30 H30A 0.9300 . ?
N1 H37 0.94(7) . ?
C31 C32 1.32(3) . ?
C31 H34 0.9300 . ?
C32 C33 1.30(2) . ?
C32 H32A 0.9300 . ?
C33 C34 1.367(12) . ?
C33 H33 0.9300 . ?
C34 H32 0.9300 . ?

loop_
_geom_torsion_atom_site_label_1
_geom_torsion_atom_site_label_2
_geom_torsion_atom_site_label_3
_geom_torsion_atom_site_label_4
_geom_torsion
_geom_torsion_site_symmetry_1
_geom_torsion_site_symmetry_2
_geom_torsion_site_symmetry_3
_geom_torsion_site_symmetry_4
_geom_torsion_publ_flag
O8 S1 N1A C6 50.3(5) . . . . ?
O9 S1 N1A C6 178.9(5) . . . . ?
C5 S1 N1A C6 -65.1(5) . . . . ?
O8 S1 N1A C15 -108.4(4) . . . . ?
O9 S1 N1A C15 20.2(5) . . . . ?
C5 S1 N1A C15 136.2(4) . . . . ?
C14 C2 C3 C4 1.6(11) . . . . ?
C1 C2 C3 C4 -178.5(7) . . . . ?
C2 C3 C4 C5 0.3(10) . . . . ?
C3 C4 C5 C13 -1.2(9) . . . . ?
C3 C4 C5 S1 171.9(5) . . . . ?
O8 S1 C5 C4 -10.6(6) . . . . ?
O9 S1 C5 C4 -144.3(5) . . . . ?
N1A S1 C5 C4 105.0(5) . . . . ?
O8 S1 C5 C13 162.5(5) . . . . ?
O9 S1 C5 C13 28.8(6) . . . . ?
N1A S1 C5 C13 -81.9(5) . . . . ?
C15 N1A C6 O3 174.8(6) . . . . ?
S1 N1A C6 O3 14.9(9) . . . . ?
C15 N1A C6 C7 -4.0(6) . . . . ?
S1 N1A C6 C7 -163.9(4) . . . . ?
O3 C6 C7 C8 42.5(9) . . . . ?
N1A C6 C7 C8 -138.8(5) . . . . ?
O3 C6 C7 C16 167.5(7) . . . . ?
N1A C6 C7 C16 -13.9(6) . . . . ?
C6 C7 C8 C22 47.3(7) . . . . ?
C16 C7 C8 C22 -71.6(7) . . . . ?
C6 C7 C8 C9 -134.0(6) . . . . ?
C16 C7 C8 C9 107.1(6) . . . . ?
C22 C8 C9 C19 -0.1(8) . . . . ?
C7 C8 C9 C19 -178.8(5) . . . . ?
C22 C8 C9 N1 177.3(5) . . . . ?
C7 C8 C9 N1 -1.4(8) . . . . ?
C11 O2 C10 O4 -8.8(9) . . . . ?
C11 O2 C10 N1 172.8(5) . . . . ?
C10 O2 C11 C18 -61.8(7) . . . . ?
C10 O2 C11 C12 178.4(5) . . . . ?
C10 O2 C11 C17 63.2(7) . . . . ?
C4 C5 C13 C14 0.2(10) . . . . ?
S1 C5 C13 C14 -172.9(5) . . . . ?
C5 C13 C14 C2 1.7(11) . . . . ?
C3 C2 C14 C13 -2.6(11) . . . . ?
C1 C2 C14 C13 177.5(7) . . . . ?
C6 N1A C15 C28 -98.6(6) . . . . ?
S1 N1A C15 C28 61.6(6) . . . . ?
C6 N1A C15 C16 19.3(6) . . . . ?
S1 N1A C15 C16 179.5(4) . . . . ?
C8 C7 C16 C23 -85.1(6) . . . . ?
C6 C7 C16 C23 151.1(5) . . . . ?
C8 C7 C16 C15 148.9(4) . . . . ?
C6 C7 C16 C15 25.1(6) . . . . ?
N1A C15 C16 C23 -151.4(5) . . . . ?
C28 C15 C16 C23 -34.4(7) . . . . ?
N1A C15 C16 C7 -26.6(5) . . . . ?
C28 C15 C16 C7 90.4(5) . . . . ?
C8 C9 C19 C20 0.1(9) . . . . ?
N1 C9 C19 C20 -177.3(6) . . . . ?
C9 C19 C20 C21 0.3(11) . . . . ?
C9 C19 C20 Cl1 -178.0(5) . . . . ?
C19 C20 C21 C22 -0.6(11) . . . . ?
Cl1 C20 C21 C22 177.7(5) . . . . ?
C20 C21 C22 C8 0.6(10) . . . . ?
C9 C8 C22 C21 -0.3(9) . . . . ?
C7 C8 C22 C21 178.5(6) . . . . ?
C24 O5 C23 O6 4.8(10) . . . . ?
C24 O5 C23 C16 -171.5(6) . . . . ?
C7 C16 C23 O6 7.9(8) . . . . ?
C15 C16 C23 O6 128.6(6) . . . . ?
C7 C16 C23 O5 -175.8(5) . . . . ?
C15 C16 C23 O5 -55.1(6) . . . . ?
C23 O5 C24 C26 -60.5(9) . . . . ?
C23 O5 C24 C27 65.1(10) . . . . ?
C23 O5 C24 C25 -175.4(7) . . . . ?
N1A C15 C28 O7 47.8(8) . . . . ?
C16 C15 C28 O7 -63.5(7) . . . . ?
N1A C15 C28 C29 -134.2(6) . . . . ?
C16 C15 C28 C29 114.6(6) . . . . ?
O7 C28 C29 C30 15.4(12) . . . . ?
C15 C28 C29 C30 -162.5(9) . . . . ?
O7 C28 C29 C34 -164.6(8) . . . . ?
C15 C28 C29 C34 17.5(11) . . . . ?
C34 C29 C30 C31 1(2) . . . . ?
C28 C29 C30 C31 -178.8(14) . . . . ?
O4 C10 N1 C9 -3.1(11) . . . . ?
O2 C10 N1 C9 175.3(5) . . . . ?
C19 C9 N1 C10 -32.8(9) . . . . ?
C8 C9 N1 C10 149.8(6) . . . . ?
C29 C30 C31 C32 -1(3) . . . . ?
C30 C31 C32 C33 0(4) . . . . ?
C31 C32 C33 C34 0(3) . . . . ?
C32 C33 C34 C29 0.8(19) . . . . ?
C30 C29 C34 C33 -1.3(16) . . . . ?
C28 C29 C34 C33 178.7(9) . . . . ?
